data_2241576
loop_
_publ_author_name
'Syed, Sabrina'
'Jotani, Mukesh M.'
'Halim, Siti Nadiah Abdul'
'Tiekink, Edward R. T.'

_publ_section_title
;
 A 2:1 co-crystal of 2-methylbenzoic acid and
 <i>N</i>,<i>N</i>'-bis(pyridin-4-ylmethyl)ethanediamide: crystal
 structure and Hirshfeld surface analysis
;
_journal_coeditor_code HB7566
_journal_issue 3
_journal_name_full 'Acta Crystallographica Section E'
_journal_page_first 391
_journal_page_last 398
_journal_paper_doi 10.1107/S2056989016002735
_journal_volume 72
_journal_year 2016
_chemical_formula_iupac 'C14 H14 N4 O2, 2C8 H8 O2'
_chemical_formula_moiety 'C14 H14 N4 O2, 2(C8 H8 O2)'
_chemical_formula_sum 'C30 H30 N4 O6'
_chemical_formula_weight 542.58
_chemical_name_systematic
;
2-Methylbenzoic acid--\
<i>N</i>,<i>N</i>'-bis(pyridin-4-ylmethyl)ethanediamide (2/1)
;
_space_group_crystal_system triclinic
_space_group_IT_number 2
_space_group_name_Hall '-P 1'
_space_group_name_H-M_alt 'P -1'
_symmetry_space_group_name_Hall '-P 1'
_symmetry_space_group_name_H-M 'P -1'
_atom_sites_solution_hydrogens mixed
_audit_creation_method SHELXL-2014/7
_cell_angle_alpha 82.971(5)
_cell_angle_beta 81.638(6)
_cell_angle_gamma 85.686(5)
_cell_formula_units_Z 1
_cell_length_a 6.8948(5)
_cell_length_b 9.7219(5)
_cell_length_c 9.9621(7)
_cell_measurement_reflns_used 3840
_cell_measurement_temperature 100(2)
_cell_measurement_theta_max 29.97
_cell_measurement_theta_min 3.53
_cell_volume 654.58(8)
_computing_cell_refinement
;
CrysAlis PRO (Agilent, 2014)
;
_computing_data_collection
;
CrysAlis PRO (Agilent, 2014)
;
_computing_data_reduction
;
CrysAlis PRO (Agilent, 2014)
;
_computing_molecular_graphics
;
ORTEP-3 for Windows (Farrugia, 2012) and DIAMOND (Brandenburg,
2006)
;
_computing_publication_material
;
publCIF (Westrip, 2010)
;
_computing_structure_refinement
;
SHELXL2014 (Sheldrick, 2015)
;
_computing_structure_solution
;
SHELXS97 (Sheldrick, 2008)
;
_diffrn_ambient_temperature 100(2)
_diffrn_detector_area_resol_mean 10.4041
_diffrn_measured_fraction_theta_full 0.999
_diffrn_measured_fraction_theta_max 0.999
_diffrn_measurement_device_type 'Agilent Technologies SuperNova Dual diffractometer with an Atlas detector'
_diffrn_measurement_method '\w scan'
_diffrn_radiation_monochromator Mirror
_diffrn_radiation_source 'SuperNova (Mo) X-ray Source'
_diffrn_radiation_type MoK\a
_diffrn_radiation_wavelength 0.71073
_diffrn_reflns_av_R_equivalents 0.0444
_diffrn_reflns_limit_h_max 8
_diffrn_reflns_limit_h_min -8
_diffrn_reflns_limit_k_max 12
_diffrn_reflns_limit_k_min -12
_diffrn_reflns_limit_l_max 12
_diffrn_reflns_limit_l_min -12
_diffrn_reflns_number 15067
_diffrn_reflns_theta_full 27.496
_diffrn_reflns_theta_max 27.496
_diffrn_reflns_theta_min 2.991
_diffrn_standards_decay_% 0
_diffrn_standards_interval_count 0
_diffrn_standards_interval_time 0
_diffrn_standards_number 0
_exptl_absorpt_coefficient_mu 0.097
_exptl_absorpt_correction_T_max 1.00000
_exptl_absorpt_correction_T_min 0.57977
_exptl_absorpt_correction_type multi-scan
_exptl_absorpt_process_details
;
(CrysAlis PRO; Agilent, 2014)
;
_exptl_crystal_colour colourless
_exptl_crystal_density_diffrn 1.376
_exptl_crystal_description prism
_exptl_crystal_F_000 286
_exptl_crystal_size_max 0.210
_exptl_crystal_size_mid 0.150
_exptl_crystal_size_min 0.100
_refine_diff_density_max 0.340
_refine_diff_density_min -0.231
_refine_ls_extinction_method none
_refine_ls_goodness_of_fit_ref 1.059
_refine_ls_matrix_type full
_refine_ls_number_parameters 188
_refine_ls_number_reflns 2993
_refine_ls_number_restraints 2
_refine_ls_restrained_S_all 1.059
_refine_ls_R_factor_all 0.0577
_refine_ls_R_factor_gt 0.0406
_refine_ls_shift/su_max 0.000
_refine_ls_shift/su_mean 0.000
_refine_ls_structure_factor_coef Fsqd
_refine_ls_weighting_details 'w=1/[\s^2^(Fo^2^)+(0.0434P)^2^+0.2225P] where P=(Fo^2^+2Fc^2^)/3'
_refine_ls_weighting_scheme calc
_refine_ls_wR_factor_gt 0.0942
_refine_ls_wR_factor_ref 0.1060
_reflns_number_gt 2358
_reflns_number_total 2993
_reflns_threshold_expression 'I > 2\s(I)'
_cod_data_source_file hb7566sup1.cif
_cod_data_source_block I
_cod_database_code 2241576
_shelx_space_group_comment
;
The symmetry employed for this shelxl refinement is uniquely defined
by the following loop, which should always be used as a source of
symmetry information in preference to the above space-group names.
They are only intended as comments.
;
_shelx_estimated_absorpt_t_min 0.980
_shelx_estimated_absorpt_t_max 0.990

loop_
_space_group_symop_operation_xyz
'x, y, z'
'-x, -y, -z'

loop_
_atom_site_type_symbol
_atom_site_label
_atom_site_fract_x
_atom_site_fract_y
_atom_site_fract_z
_atom_site_U_iso_or_equiv
_atom_site_adp_type
_atom_site_calc_flag
_atom_site_occupancy
O O1 -0.26845(15) 1.04906(10) 0.41903(10) 0.0202(2) Uani d 1
N N1 0.10595(19) 0.54943(12) 0.25502(12) 0.0194(3) Uani d 1
N N2 -0.34990(18) 0.85635(11) 0.56442(12) 0.0157(3) Uani d 1
H H2N -0.4483(18) 0.8165(15) 0.6161(14) 0.019 Uiso d 1
C C1 -0.0650(2) 0.71369(13) 0.45691(14) 0.0159(3) Uani d 1
C C2 0.1324(2) 0.66915(14) 0.44690(15) 0.0183(3) Uani d 1
H H2 0.2123 0.6945 0.5089 0.022 Uiso calc 1
C C3 0.2113(2) 0.58766(14) 0.34574(15) 0.0197(3) Uani d 1
H H3 0.3461 0.5574 0.3403 0.024 Uiso calc 1
C C4 -0.0837(2) 0.59250(14) 0.26467(15) 0.0205(3) Uani d 1
H H4 -0.1600 0.5661 0.2009 0.025 Uiso calc 1
C C5 -0.1746(2) 0.67411(14) 0.36357(15) 0.0182(3) Uani d 1
H H5 -0.3100 0.7024 0.3672 0.022 Uiso calc 1
C C6 -0.1494(2) 0.80107(14) 0.57005(14) 0.0165(3) Uani d 1
H H3A -0.1442 0.7438 0.6589 0.020 Uiso calc 1
H H3B -0.0648 0.8796 0.5668 0.020 Uiso calc 1
C C7 -0.3901(2) 0.97768(13) 0.49211(14) 0.0154(3) Uani d 1
O O2 0.30435(15) 0.41238(10) 0.06130(11) 0.0200(2) Uani d 1
H H2O 0.242(2) 0.4581(16) 0.1233(15) 0.030 Uiso d 1
O O3 0.50558(15) 0.34690(10) 0.21737(10) 0.0210(2) Uani d 1
C C8 0.4571(2) 0.33987(13) 0.10547(14) 0.0160(3) Uani d 1
C C9 0.5600(2) 0.24530(13) 0.00615(14) 0.0157(3) Uani d 1
C C10 0.4507(2) 0.19550(14) -0.08313(15) 0.0183(3) Uani d 1
H H10 0.3160 0.2250 -0.0817 0.022 Uiso calc 1
C C11 0.5355(2) 0.10374(14) -0.17385(15) 0.0222(3) Uani d 1
H H11 0.4586 0.0672 -0.2314 0.027 Uiso calc 1
C C12 0.7337(2) 0.06622(14) -0.17932(15) 0.0220(3) Uani d 1
H H12 0.7947 0.0059 -0.2432 0.026 Uiso calc 1
C C13 0.8436(2) 0.11621(14) -0.09211(15) 0.0195(3) Uani d 1
H H13 0.9800 0.0904 -0.0983 0.023 Uiso calc 1
C C14 0.7595(2) 0.20349(13) 0.00468(14) 0.0166(3) Uani d 1
C C15 0.8858(2) 0.24942(15) 0.09983(16) 0.0225(3) Uani d 1
H H15A 0.8762 0.3510 0.0945 0.034 Uiso calc 1
H H15B 1.0226 0.2173 0.0735 0.034 Uiso calc 1
H H15C 0.8409 0.2100 0.1935 0.034 Uiso calc 1

loop_
_atom_site_aniso_label
_atom_site_aniso_U_11
_atom_site_aniso_U_22
_atom_site_aniso_U_33
_atom_site_aniso_U_12
_atom_site_aniso_U_13
_atom_site_aniso_U_23
O1 0.0158(5) 0.0209(5) 0.0229(6) -0.0017(4) -0.0010(4) -0.0004(4)
N1 0.0224(7) 0.0166(6) 0.0179(6) 0.0030(5) 0.0001(5) -0.0027(5)
N2 0.0132(6) 0.0170(6) 0.0166(6) 0.0005(4) -0.0005(5) -0.0031(4)
C1 0.0179(7) 0.0129(6) 0.0155(7) -0.0004(5) 0.0001(6) 0.0004(5)
C2 0.0170(7) 0.0173(6) 0.0208(7) -0.0004(5) -0.0025(6) -0.0029(5)
C3 0.0170(7) 0.0164(6) 0.0243(8) 0.0011(5) 0.0006(6) -0.0018(6)
C4 0.0238(8) 0.0190(7) 0.0190(7) 0.0025(6) -0.0048(6) -0.0037(6)
C5 0.0160(7) 0.0185(7) 0.0199(7) 0.0031(5) -0.0028(6) -0.0039(5)
C6 0.0150(7) 0.0176(6) 0.0170(7) 0.0011(5) -0.0021(6) -0.0035(5)
C7 0.0176(8) 0.0158(6) 0.0137(7) -0.0006(5) -0.0019(6) -0.0058(5)
O2 0.0177(6) 0.0225(5) 0.0196(5) 0.0044(4) -0.0008(4) -0.0067(4)
O3 0.0239(6) 0.0232(5) 0.0156(5) 0.0019(4) -0.0012(4) -0.0042(4)
C8 0.0154(7) 0.0151(6) 0.0163(7) -0.0020(5) 0.0015(6) -0.0005(5)
C9 0.0174(7) 0.0144(6) 0.0140(7) -0.0017(5) 0.0009(6) 0.0001(5)
C10 0.0166(7) 0.0197(7) 0.0180(7) 0.0005(5) -0.0023(6) -0.0008(5)
C11 0.0283(9) 0.0211(7) 0.0185(8) -0.0015(6) -0.0062(6) -0.0039(6)
C12 0.0296(9) 0.0182(7) 0.0172(7) 0.0046(6) -0.0005(6) -0.0045(6)
C13 0.0198(8) 0.0186(7) 0.0183(7) 0.0028(6) 0.0004(6) -0.0008(5)
C14 0.0185(7) 0.0140(6) 0.0163(7) -0.0021(5) 0.0000(6) 0.0001(5)
C15 0.0173(8) 0.0259(7) 0.0251(8) -0.0003(6) -0.0024(6) -0.0075(6)

loop_
_atom_type_symbol
_atom_type_description
_atom_type_scat_dispersion_real
_atom_type_scat_dispersion_imag
_atom_type_scat_source
C C 0.0033 0.0016 'International Tables Vol C Tables 4.2.6.8 and 6.1.1.4'
H H 0.0000 0.0000 'International Tables Vol C Tables 4.2.6.8 and 6.1.1.4'
N N 0.0061 0.0033 'International Tables Vol C Tables 4.2.6.8 and 6.1.1.4'
O O 0.0106 0.0060 'International Tables Vol C Tables 4.2.6.8 and 6.1.1.4'

loop_
_geom_angle_atom_site_label_1
_geom_angle_atom_site_label_2
_geom_angle_atom_site_label_3
_geom_angle_site_symmetry_3
_geom_angle
C4 N1 C3 . 117.67(12)
C7 N2 C6 . 121.54(12)
C7 N2 H2N . 117.2(11)
C6 N2 H2N . 120.9(11)
C5 C1 C2 . 117.97(13)
C5 C1 C6 . 123.56(13)
C2 C1 C6 . 118.47(13)
C3 C2 C1 . 119.31(14)
C3 C2 H2 . 120.3
C1 C2 H2 . 120.3
N1 C3 C2 . 122.93(14)
N1 C3 H3 . 118.5
C2 C3 H3 . 118.5
N1 C4 C5 . 123.05(14)
N1 C4 H4 . 118.5
C5 C4 H4 . 118.5
C1 C5 C4 . 119.07(13)
C1 C5 H5 . 120.5
C4 C5 H5 . 120.5
N2 C6 C1 . 115.06(12)
N2 C6 H3A . 108.5
C1 C6 H3A . 108.5
N2 C6 H3B . 108.5
C1 C6 H3B . 108.5
H3A C6 H3B . 107.5
O1 C7 N2 . 125.26(13)
O1 C7 C7 2_476 121.45(15)
N2 C7 C7 2_476 113.29(15)
C8 O2 H2O . 110.8(13)
O3 C8 O2 . 123.13(12)
O3 C8 C9 . 123.68(13)
O2 C8 C9 . 113.16(12)
C10 C9 C14 . 120.20(12)
C10 C9 C8 . 118.28(13)
C14 C9 C8 . 121.48(12)
C11 C10 C9 . 121.07(14)
C11 C10 H10 . 119.5
C9 C10 H10 . 119.5
C12 C11 C10 . 118.97(14)
C12 C11 H11 . 120.5
C10 C11 H11 . 120.5
C11 C12 C13 . 120.28(13)
C11 C12 H12 . 119.9
C13 C12 H12 . 119.9
C12 C13 C14 . 121.79(14)
C12 C13 H13 . 119.1
C14 C13 H13 . 119.1
C13 C14 C9 . 117.56(13)
C13 C14 C15 . 119.00(13)
C9 C14 C15 . 123.43(12)
C14 C15 H15A . 109.5
C14 C15 H15B . 109.5
H15A C15 H15B . 109.5
C14 C15 H15C . 109.5
H15A C15 H15C . 109.5
H15B C15 H15C . 109.5

loop_
_geom_bond_atom_site_label_1
_geom_bond_atom_site_label_2
_geom_bond_site_symmetry_2
_geom_bond_distance
O1 C7 . 1.2252(17)
N1 C4 . 1.3364(19)
N1 C3 . 1.3401(19)
N2 C7 . 1.3371(17)
N2 C6 . 1.4510(18)
N2 H2N . 0.874(9)
C1 C5 . 1.385(2)
C1 C2 . 1.390(2)
C1 C6 . 1.5166(18)
C2 C3 . 1.3820(19)
C2 H2 . 0.9500
C3 H3 . 0.9500
C4 C5 . 1.3892(19)
C4 H4 . 0.9500
C5 H5 . 0.9500
C6 H3A . 0.9900
C6 H3B . 0.9900
C7 C7 2_476 1.536(3)
O2 C8 . 1.3217(17)
O2 H2O . 0.853(9)
O3 C8 . 1.2205(17)
C8 C9 . 1.4994(18)
C9 C10 . 1.396(2)
C9 C14 . 1.403(2)
C10 C11 . 1.385(2)
C10 H10 . 0.9500
C11 C12 . 1.383(2)
C11 H11 . 0.9500
C12 C13 . 1.384(2)
C12 H12 . 0.9500
C13 C14 . 1.3964(19)
C13 H13 . 0.9500
C14 C15 . 1.503(2)
C15 H15A . 0.9800
C15 H15B . 0.9800
C15 H15C . 0.9800

loop_
_geom_hbond_atom_site_label_D
_geom_hbond_atom_site_label_H
_geom_hbond_atom_site_label_A
_geom_hbond_site_symmetry_A
_geom_hbond_distance_DH
_geom_hbond_distance_HA
_geom_hbond_distance_DA
_geom_hbond_angle_DHA
N2 H2N O1 2_476 0.874(13) 2.313(13) 2.7100(16) 107.7(11)
O2 H2O N1 . 0.852(15) 1.787(15) 2.6378(16) 178.1(16)
N2 H2N O3 2_566 0.874(13) 2.166(14) 2.8933(15) 140.4(12)
C6 H3B O1 2_576 0.99 2.48 3.3461(18) 146

loop_
_geom_torsion_atom_site_label_1
_geom_torsion_atom_site_label_2
_geom_torsion_atom_site_label_3
_geom_torsion_atom_site_label_4
_geom_torsion_site_symmetry_4
_geom_torsion
C5 C1 C2 C3 . -0.2(2)
C6 C1 C2 C3 . 179.02(12)
C4 N1 C3 C2 . -0.3(2)
C1 C2 C3 N1 . 0.4(2)
C3 N1 C4 C5 . 0.0(2)
C2 C1 C5 C4 . -0.1(2)
C6 C1 C5 C4 . -179.24(12)
N1 C4 C5 C1 . 0.2(2)
C7 N2 C6 C1 . -87.65(15)
C5 C1 C6 N2 . -7.47(19)
C2 C1 C6 N2 . 173.38(12)
C6 N2 C7 O1 . 4.4(2)
C6 N2 C7 C7 2_476 -175.86(13)
O3 C8 C9 C10 . 150.23(14)
O2 C8 C9 C10 . -27.92(17)
O3 C8 C9 C14 . -27.8(2)
O2 C8 C9 C14 . 154.08(12)
C14 C9 C10 C11 . 0.4(2)
C8 C9 C10 C11 . -177.60(12)
C9 C10 C11 C12 . -2.8(2)
C10 C11 C12 C13 . 2.1(2)
C11 C12 C13 C14 . 0.9(2)
C12 C13 C14 C9 . -3.3(2)
C12 C13 C14 C15 . 177.62(13)
C10 C9 C14 C13 . 2.56(19)
C8 C9 C14 C13 . -179.48(12)
C10 C9 C14 C15 . -178.36(13)
C8 C9 C14 C15 . -0.4(2)

_cod_database_fobs_code 2241576
